data_2009512
loop_
_publ_author_name
'Bedford, R.B.'
'Chaloner, P.A.'
'Hitchcock, P.B.'
'Al-Juaid, S.S.'

_publ_section_title
;
 An iridium complex of tris(2,4,6-trimethoxyphenyl)phosphine
;
_journal_issue 3
_journal_name_full 'Acta Crystallographica Section C'
_journal_page_first 356
_journal_page_last 358
_journal_paper_doi 10.1107/S0108270193009424
_journal_volume 50
_journal_year 1994
_chemical_formula_moiety 'C40 H50 Ir1 N1 O9 P1,F6 P1'
_chemical_formula_sum 'C40 H50 F6 Ir N O9 P2'
_chemical_formula_weight 1057.0
_space_group_IT_number 14
_space_group_name_Hall '-P 2yn'
_space_group_name_H-M_alt 'P 1 21/n 1'
_symmetry_cell_setting monoclinic
_symmetry_space_group_name_Hall '-P 2yn'
_symmetry_space_group_name_H-M 'P 1 21/n 1'
_atom_type_scat_source 'Enraf-Nonius MolEN (Fair, 1990) programs'
_cell_angle_alpha 90
_cell_angle_beta 94.19(3)
_cell_angle_gamma 90
_cell_formula_units_Z 4
_cell_length_a 11.282(4)
_cell_length_b 18.801(4)
_cell_length_c 20.592(6)
_cell_measurement_reflns_used 25
_cell_measurement_temperature 293
_cell_measurement_theta_max 9
_cell_measurement_theta_min 7
_cell_volume 4356(2)
_diffrn_measurement_device 'Enraf-Nonius CAD4'
_diffrn_measurement_method \q-2\q
_diffrn_radiation_type MoK\a
_diffrn_radiation_wavelength 0.71069
_diffrn_reflns_av_R_equivalents 0.026
_diffrn_reflns_limit_h_max 12
_diffrn_reflns_limit_h_min 0
_diffrn_reflns_limit_k_max 22
_diffrn_reflns_limit_k_min 0
_diffrn_reflns_limit_l_max 24
_diffrn_reflns_limit_l_min -24
_diffrn_reflns_number 8260
_diffrn_reflns_theta_max 25
_diffrn_standards_decay_% -1.2
_diffrn_standards_interval_time 60
_diffrn_standards_number 2
_exptl_absorpt_coefficient_mu 3.20
_exptl_absorpt_correction_T_max 1.46
_exptl_absorpt_correction_T_min 0.66
_exptl_absorpt_correction_type 'refdelf (DIFABS; Walker & Stuart, 1983)'
_exptl_crystal_colour orange/yellow
_exptl_crystal_density_diffrn 1.61
_exptl_crystal_description blocks
_exptl_crystal_size_max 0.2
_exptl_crystal_size_mid 0.2
_exptl_crystal_size_min 0.15
_refine_diff_density_max 0.86
_refine_diff_density_min -0.14
_refine_ls_extinction_method none
_refine_ls_goodness_of_fit_obs 1.46
_refine_ls_hydrogen_treatment ' noref, fixed at calculated positions U~iso~ = 1.3xU~eq~'
_refine_ls_number_parameters 532
_refine_ls_number_reflns 5296
_refine_ls_R_factor_obs 0.035
_refine_ls_shift/esd_max 0.01
_refine_ls_structure_factor_coef F
_refine_ls_weighting_details 'w = \s^-2^(F), \Sw(|F~o~|-|F~c~|)^2^ minimized'
_refine_ls_weighting_scheme calc
_refine_ls_wR_factor_obs 0.039
_reflns_number_observed 5296
_reflns_number_total 7855
_reflns_observed_criterion |F^2^|>2\s(F^2^)
_cod_data_source_file al1063.cif
_cod_data_source_block al1063_structure_1_of_1
_cod_depositor_comments
;
The following automatic conversions were performed:

'_refine_ls_weighting_scheme' value ' w = \s^-2^(F),
\Sw(|F~o~|-|F~c~|)^2^ minimized' was changed to 'calc'. New tag
'_refine_ls_weighting_details' was created. The value of the new tag
was set to 'w = \s^-2^(F), \Sw(|F~o~|-|F~c~|)^2^ minimized'.

Automatic conversion script
Id: cif_fix_values 3143 2015-03-26 13:38:13Z robertas 
;
_cod_original_cell_volume 4356.1
_cod_original_sg_symbol_H-M 'P 21/n'
_cod_original_formula_sum 'C40 H50 F6 Ir1 N1 O9 P2'
_cod_database_code 2009512

loop_
_space_group_symop_id
_space_group_symop_operation_xyz
1 x,y,z
2 -x+1/2,y+1/2,-z+1/2
3 -x,-y,-z
4 x+1/2,-y+1/2,z+1/2

loop_
_atom_site_label
_atom_site_fract_x
_atom_site_fract_y
_atom_site_fract_z
_atom_site_U_iso_or_equiv
Ir .15021(2) .025590(10) .191880(10) .0450(10)
P1 -.04587(12) .01348(6) .22671(7) .0350(10)
P2 -.6227(2) .16710(10) .47950(10) .0720(10)
F1 -.5649(5) .1650(4) .4152(2) .161(5)
F2 -.7291(4) .1214(3) .4477(3) .122(3)
F3 -.5592(6) .0983(3) .5030(3) .186(5)
F4 -.6886(5) .2363(3) .4571(3) .156(4)
F5 -.5172(4) .2137(2) .5113(2) .102(3)
F6 -.6850(6) .1718(3) .5440(3) .184(5)
O1 -.0534(4) -.1023(2) .1378(2) .051(2)
O2 -.0578(5) -.2968(2) .2914(2) .080(3)
O3 -.0254(4) -.0593(2) .3623(2) .059(2)
O4 .1021(3) .1328(2) .2847(2) .051(2)
O5 -.1354(4) .1965(2) .4553(2) .083(3)
O6 -.2475(3) .0049(2) .3077(2) .056(2)
O7 -.2782(3) -.0727(2) .1755(2) .057(2)
O8 -.4409(3) .1049(2) .0332(2) .058(2)
O9 -.0996(3) .1525(2) .1813(2) .050(2)
N .2184(4) -.0284(2) .2774(2) .048(2)
C1 -.0532(4) -.0809(3) .2494(3) .040(3)
C2 -.0545(5) -.1302(3) .1989(3) .041(3)
C3 -.0575(5) -.2035(3) .2103(3) .053(3)
C4 -.0552(6) -.2265(3) .2739(3) .056(3)
C5 -.0456(6) -.1803(3) .3251(3) .057(3)
C6 -.0425(5) -.1064(3) .3127(3) .045(3)
C7 -.0667(8) -.1481(4) .0831(3) .083(5)
C8 -.0862(7) -.3470(3) .2418(4) .083(5)
C9 -.0300(9) -.0819(4) .4268(4) .102(6)
C10 -.0723(4) .0671(3) .2982(3) .038(3)
C11 .0043(5) .1230(3) .3193(3) .041(3)
C12 -.0193(5) .1648(3) .3718(3) .054(3)
C13 -.1207(6) .1515(3) .4036(3) .057(3)
C14 -.1985(5) .0992(3) .3844(3) .049(3)
C15 -.1743(5) .0569(3) .3315(3) .043(3)
C16 .1726(6) .1945(3) .2979(3) .067(4)
C17 -.2365(8) .1872(4) .4897(4) .106(5)
C18 -.3431(6) -.0177(4) .3429(4) .085(5)
C19 -.1761(4) .0370(3) .1714(3) .038(3)
C20 -.2718(5) -.0061(3) .1486(3) .042(3)
C21 -.3566(5) .0171(3) .1021(3) .048(3)
C22 -.3527(5) .0868(3) .0793(3) .044(3)
C23 -.2668(5) .1331(3) .1040(3) .044(3)
C24 -.1832(5) .1085(3) .1505(3) .040(3)
C25 -.3707(7) -.1187(4) .1555(5) .111(5)
C26 -.4472(6) .1767(4) .0122(3) .072(4)
C27 -.1071(6) .2264(3) .1699(4) .079(4)
C28 .2716(6) .0044(3) .3290(3) .053(3)
C29 .3384(6) -.0308(4) .3772(3) .067(4)
C30 .3491(6) -.1037(4) .3731(3) .069(4)
C31 .2921(6) -.1378(4) .3222(4) .075(4)
C32 .2272(6) -.1003(3) .2754(3) .063(4)
C33 .2872(9) -.0283(7) .0786(4) .206(8)
C34 .1680(7) -.0155(5) .0500(4) .090(5)
C35 .0910(5) .0288(4) .0910(3) .059(3)
C36 .1157(6) .0975(3) .1121(3) .072(4)
C37 .2256(8) .1390(4) .0963(4) .115(6)
C38 .3309(9) .1229(7) .1350(5) .208(8)
C39 .3267(6) .0546(7) .1745(4) .140(7)
C40 .3079(7) -.0107(6) .1493(4) .128(6)
H3 -.057 -.237 .173 ?
H5 -.043 -.198 .369 ?
H7a -.066 -.121 .043 ?
H7b -.006 -.183 .083 ?
H7c -.143 -.173 .081 ?
H8a -.086 -.396 .259 ?
H8b -.165 -.340 .220 ?
H8c -.032 -.347 .208 ?
H9a -.018 -.044 .458 ?
H9b -.108 -.102 .434 ?
H9c .027 -.118 .439 ?
H12 .033 .203 .388 ?
H14 -.270 .091 .407 ?
H16a .239 .197 .271 ?
H16b .127 .238 .290 ?
H16c .204 .196 .342 ?
H17a -.241 .220 .526 ?
H17b -.309 .192 .462 ?
H17c -.240 .139 .509 ?
H18a -.387 -.055 .321 ?
H18b -.314 -.035 .385 ?
H18c -.396 .021 .350 ?
H21 -.418 -.015 .085 ?
H23 -.267 .182 .089 ?
H25a -.366 -.163 .176 ?
H25b -.448 -.098 .160 ?
H25c -.369 -.128 .108 ?
H26a -.512 .184 -.020 ?
H26b -.460 .208 .048 ?
H26c -.375 .192 -.006 ?
H27a -.046 .252 .194 ?
H27b -.104 .238 .125 ?
H27c -.183 .245 .183 ?
H28 .260 .055 .334 ?
H29 .380 -.004 .412 ?
H30 .394 -.130 .407 ?
H31 .299 -.189 .318 ?
H32 .186 -.126 .239 ?
H33a .342 .003 .052 ?
H33b .316 -.075 .071 ?
H34a .133 -.064 .045 ?
H34b .168 .003 .007 ?
H35 .017 .007 .104 ?
H36 .058 .121 .138 ?
H37a .204 .188 .088 ?
H37b .247 .122 .053 ?
H38a .316 .172 .169 ?
H38b .392 .141 .115 ?
H39 .346 .064 .220 ?
H40 .313 -.042 .186 ?

loop_
_geom_angle_atom_site_label_1
_geom_angle_atom_site_label_2
_geom_angle_atom_site_label_3
_geom_angle
_geom_angle_publ_flag
M1 Ir M2 85.3(2) yes
M1 Ir P 97.1(2) yes
M2 Ir P 172.6(2) yes
M1 Ir N 169.1(2) yes
M2 Ir N 87.0(2) yes
P1 Ir N 89.60(10) yes
Ir P1 C1 103.2(2) no
Ir P1 C19 120.4(2) no
C1 P1 C19 109.9(2) no
F1 P2 F2 89.2(3) no
F1 P2 F4 89.4(4) no
F1 P2 F6 177.6(4) no
F2 P2 F4 89.9(3) no
F2 P2 F6 90.4(3) no
F3 P2 F5 90.9(3) no
F4 P2 F5 89.3(3) no
F5 P2 F6 89.3(3) no
C4 O2 C8 117.5(5) no
C11 O4 C16 118.1(4) no
C15 O6 C18 120.2(5) no
C22 O8 C26 117.8(4) no
Ir N C28 123.6(4) no
C28 N C32 117.1(5) no
P1 C1 C6 124.8(4) no
O1 C2 C1 115.6(4) no
C1 C2 C3 122.0(5) no
O2 C4 C3 123.6(5) no
C3 C4 C5 122.0(5) no
O3 C6 C1 118.7(5) no
C1 C6 C5 120.5(5) no
P1 C10 C15 120.6(4) no
O4 C11 C10 116.1(5) no
C10 C11 C12 121.1(5) no
O5 C13 C12 114.0(5) no
C12 C13 C14 122.2(6) no
O6 C15 C10 115.3(5) no
C10 C15 C14 121.4(5) no
P1 C19 C24 116.2(4) no
O7 C20 C19 117.0(4) no
C19 C20 C21 122.0(5) no
O8 C22 C21 115.3(5) no
C21 C22 C23 120.7(5) no
O9 C24 C19 114.2(4) no
C19 C24 C23 123.6(5) no
Ir P1 C10 113.5(2) no
C1 P1 C10 108.4(2) no
C10 P1 C19 101.2(2) no
F1 P2 F3 91.9(4) no
F1 P2 F5 91.0(3) no
F2 P2 F3 89.8(3) no
F2 P2 F5 179.2(3) no
F3 P2 F4 178.7(4) no
F3 P2 F6 90.5(4) no
F4 P2 F6 88.2(4) no
C2 O1 C7 119.5(4) no
C6 O3 C9 120.3(5) no
C13 O5 C17 117.5(5) no
C20 O7 C25 120.5(5) no
C24 O9 C27 119.0(4) no
Ir N C32 118.3(4) no
P1 C1 C2 116.8(4) no
C2 C1 C6 117.9(5) no
O1 C2 C3 122.4(5) no
C2 C3 C4 118.0(5) no
O2 C4 C5 114.4(5) no
C4 C5 C6 119.3(5) no
O3 C6 C5 120.7(5) no
P1 C10 C11 121.8(4) no
C11 C10 C15 117.5(5) no
O4 C11 C12 122.8(5) no
C11 C12 C13 118.9(5) no
O5 C13 C14 123.8(6) no
C13 C14 C15 118.8(5) no
O6 C15 C14 123.3(5) no
P1 C19 C20 128.8(4) no
C20 C19 C24 115.0(4) no
O7 C20 C21 121.0(5) no
C20 C21 C22 119.7(5) no
O8 C22 C23 123.9(5) no
C22 C23 C24 118.4(5) no
O9 C24 C23 122.2(5) no
N C28 C29 123.0(6) no
C28 C29 C30 118.8(6) no
C30 C31 C32 120.2(6) no
C34 C33 C40 115.7(8) no
C34 C35 C36 125.6(6) no
C36 C37 C38 115.7(8) no
C38 C39 C40 125.0(8) no
C29 C30 C31 118.7(6) no
N C32 C31 122.1(6) no
C33 C34 C35 114.9(7) no
C35 C36 C37 124.0(6) no
C37 C38 C39 115.1(9) no
C33 C40 C39 126.0(9) no

loop_
_geom_bond_atom_site_label_1
_geom_bond_atom_site_label_2
_geom_bond_distance
_geom_bond_publ_flag
Ir P1 2.3860(10) yes
Ir M1 2.022(8) yes
Ir C35 2.136(6) yes
Ir C39 2.120(8) yes
Ir N 2.127(5) yes
Ir M2 2.027(8) yes
Ir C36 2.141(7) yes
Ir C40 2.151(8) yes
P1 C1 1.838(5) no
P1 C19 1.845(5) no
P2 F2 1.580(5) no
P2 F4 1.552(6) no
P2 F6 1.551(6) no
O1 C7 1.417(8) no
O2 C8 1.410(8) no
O3 C9 1.399(8) no
O4 C16 1.422(7) no
O5 C17 1.396(10) no
O6 C18 1.408(9) no
O7 C25 1.393(8) no
O8 C26 1.420(8) no
O9 C27 1.411(7) no
N C32 1.356(8) no
C1 C6 1.386(8) no
C3 C4 1.378(9) no
C5 C6 1.413(8) no
C10 C15 1.395(8) no
C12 C13 1.381(9) no
C14 C15 1.393(8) no
C19 C24 1.411(7) no
C21 C22 1.394(8) no
C23 C24 1.375(7) no
C29 C30 1.378(10) no
C31 C32 1.363(10) no
C33 C40 1.494(12) no
C35 C36 1.384(9) no
C37 C38 1.414(13) no
C39 C40 1.34(2) no
P1 C10 1.827(5) no
P2 F1 1.518(6) no
P2 F3 1.539(6) no
P2 F5 1.580(5) no
O1 C2 1.363(6) no
O2 C4 1.370(7) no
O3 C6 1.355(7) no
O4 C11 1.368(7) no
O5 C13 1.380(8) no
O6 C15 1.349(7) no
O7 C20 1.373(6) no
O8 C22 1.366(6) no
O9 C24 1.374(6) no
N C28 1.333(7) no
C1 C2 1.393(7) no
C2 C3 1.399(7) no
C4 C5 1.365(8) no
C10 C11 1.409(7) no
C11 C12 1.378(8) no
C13 C14 1.357(8) no
C19 C20 1.403(7) no
C20 C21 1.375(8) no
C22 C23 1.372(7) no
C28 C29 1.371(9) no
C30 C31 1.351(10) no
C33 C34 1.448(13) no
C34 C35 1.505(10) no
C36 C37 1.521(11) no
C38 C39 1.52(2) no
